data_4316935
loop_
_publ_author_name
'Prangya Parimita Sahoo'
'T. N. Guru Row'

_publ_contact_author_address
; 
Prof. T. N. Guru Row
Solid State and Structural Chemistry Unit
Indian Institute of Science
Bangalore 560012
India 
;
_publ_contact_author_email ssctng@sscu.iisc.ernet.in
_publ_contact_author_fax '(91) 80 2360 1310'
_publ_contact_author_name
;
Prof. T. N. Guru Row
;
_publ_contact_author_phone '(91) 80 2293 2796'
_publ_section_title
;
 Crystal Chemistry of the Noncentrosymmetric Eulytites: A3Bi(XO4)3 (X = V,
 A = Pb; X = P, A = Ca, Cd, Sr, Pb)
;
_journal_name_full 'Inorganic Chemistry'
_journal_page_first 10013
_journal_page_last 10021
_journal_paper_doi 10.1021/ic101316u
_journal_volume 49
_journal_year 2010
_chemical_formula_sum 'Bi O12 P3 Sr3'
_chemical_formula_weight 756.75
_chemical_name_systematic
;
 ?
;
_space_group_IT_number 220
_symmetry_cell_setting cubic
_symmetry_Int_Tables_number 220
_symmetry_space_group_name_Hall 'I -4bd 2c 3'
_symmetry_space_group_name_H-M 'I -4 3 d'
_atom_sites_solution_hydrogens none
_atom_sites_solution_primary direct
_atom_sites_solution_secondary difmap
_cell_angle_alpha 90.00
_cell_angle_beta 90.00
_cell_angle_gamma 90.00
_cell_formula_units_Z 4
_cell_length_a 10.2035(3)
_cell_length_b 10.2035(3)
_cell_length_c 10.2035(3)
_cell_measurement_reflns_used 1653
_cell_measurement_temperature 293(2)
_cell_measurement_theta_max 32.4120
_cell_measurement_theta_min 2.8155
_cell_volume 1062.30(5)
_computing_structure_refinement 'SHELXL-97 (Sheldrick, 1997)'
_diffrn_ambient_temperature 293(2)
_diffrn_detector_area_resol_mean 16.0839
_diffrn_measured_fraction_theta_full 0.984
_diffrn_measured_fraction_theta_max 0.984
_diffrn_measurement_device_type 'Xcalibur, Eos, Mova'
_diffrn_measurement_method '\w scans'
_diffrn_radiation_monochromator graphite
_diffrn_radiation_source 'Mova (Mo) X-ray Source'
_diffrn_radiation_type MoK\a
_diffrn_radiation_wavelength 0.71073
_diffrn_reflns_av_R_equivalents 0.0809
_diffrn_reflns_av_sigmaI/netI 0.0332
_diffrn_reflns_limit_h_max 14
_diffrn_reflns_limit_h_min -15
_diffrn_reflns_limit_k_max 13
_diffrn_reflns_limit_k_min -15
_diffrn_reflns_limit_l_max 14
_diffrn_reflns_limit_l_min -15
_diffrn_reflns_number 2972
_diffrn_reflns_theta_full 32.50
_diffrn_reflns_theta_max 32.50
_diffrn_reflns_theta_min 4.89
_diffrn_standards_number 0
_exptl_absorpt_coefficient_mu 32.013
_exptl_absorpt_correction_T_max 0.9687
_exptl_absorpt_correction_T_min 0.7197
_exptl_absorpt_correction_type analytical
_exptl_absorpt_process_details 'analytical from crystal shape'
_exptl_crystal_colour white
_exptl_crystal_density_diffrn 4.732
_exptl_crystal_density_method 'not measured'
_exptl_crystal_description block
_exptl_crystal_F_000 1352
_exptl_crystal_size_max 0.011
_exptl_crystal_size_mid 0.003
_exptl_crystal_size_min 0.001
_refine_diff_density_max 0.738
_refine_diff_density_min -0.636
_refine_diff_density_rms 0.149
_refine_ls_abs_structure_details 'Flack H D (1983), Acta Cryst. A39, 876-881'
_refine_ls_abs_structure_Flack 0.03(3)
_refine_ls_extinction_coef 0.0039(5)
_refine_ls_extinction_expression Fc^*^=kFc[1+0.001xFc^2^\l^3^/sin(2\q)]^-1/4^
_refine_ls_extinction_method SHELXL
_refine_ls_goodness_of_fit_ref 1.063
_refine_ls_hydrogen_treatment none
_refine_ls_matrix_type full
_refine_ls_number_parameters 26
_refine_ls_number_reflns 318
_refine_ls_number_restraints 0
_refine_ls_restrained_S_all 1.063
_refine_ls_R_factor_all 0.0327
_refine_ls_R_factor_gt 0.0282
_refine_ls_shift/su_max 0.000
_refine_ls_shift/su_mean 0.000
_refine_ls_structure_factor_coef Fsqd
_refine_ls_weighting_details 'calc w=1/[\s^2^(Fo^2^)+(0.0394P)^2^+0.0000P] where P=(Fo^2^+2Fc^2^)/3'
_refine_ls_weighting_scheme calc
_refine_ls_wR_factor_gt 0.0638
_refine_ls_wR_factor_ref 0.0645
_reflns_number_gt 285
_reflns_number_total 318
_reflns_threshold_expression >2sigma(I)
_cod_data_source_file ic101316u_si_002_4.cif
_cod_data_source_block Sr3BiP3O12
_cod_depositor_comments
;
The following automatic conversions were performed:

'_symmetry_cell_setting' value 'Cubic' changed to 'cubic' according
to the built-in table from CIF Core dictionary named 'cif_core.dic'
version 2.4.1 from 2010-06-29.

Automatic conversion script
Id: cif_fix_values 1646 2011-03-28 12:23:43Z adriana 
;
_cod_original_cell_volume 1062.31(6)
_cod_database_code 4316935

loop_
_symmetry_equiv_pos_as_xyz
'x, y, z'
'-x+1/2, -y, z+1/2'
'-x, y+1/2, -z+1/2'
'x+1/2, -y+1/2, -z'
'z, x, y'
'z+1/2, -x+1/2, -y'
'-z+1/2, -x, y+1/2'
'-z, x+1/2, -y+1/2'
'y, z, x'
'-y, z+1/2, -x+1/2'
'y+1/2, -z+1/2, -x'
'-y+1/2, -z, x+1/2'
'y+1/4, x+1/4, z+1/4'
'-y+1/4, -x+3/4, z+3/4'
'y+3/4, -x+1/4, -z+3/4'
'-y+3/4, x+3/4, -z+1/4'
'x+1/4, z+1/4, y+1/4'
'-x+3/4, z+3/4, -y+1/4'
'-x+1/4, -z+3/4, y+3/4'
'x+3/4, -z+1/4, -y+3/4'
'z+1/4, y+1/4, x+1/4'
'z+3/4, -y+1/4, -x+3/4'
'-z+3/4, y+3/4, -x+1/4'
'-z+1/4, -y+3/4, x+3/4'
'x+1/2, y+1/2, z+1/2'
'-x+1, -y+1/2, z+1'
'-x+1/2, y+1, -z+1'
'x+1, -y+1, -z+1/2'
'z+1/2, x+1/2, y+1/2'
'z+1, -x+1, -y+1/2'
'-z+1, -x+1/2, y+1'
'-z+1/2, x+1, -y+1'
'y+1/2, z+1/2, x+1/2'
'-y+1/2, z+1, -x+1'
'y+1, -z+1, -x+1/2'
'-y+1, -z+1/2, x+1'
'y+3/4, x+3/4, z+3/4'
'-y+3/4, -x+5/4, z+5/4'
'y+5/4, -x+3/4, -z+5/4'
'-y+5/4, x+5/4, -z+3/4'
'x+3/4, z+3/4, y+3/4'
'-x+5/4, z+5/4, -y+3/4'
'-x+3/4, -z+5/4, y+5/4'
'x+5/4, -z+3/4, -y+5/4'
'z+3/4, y+3/4, x+3/4'
'z+5/4, -y+3/4, -x+5/4'
'-z+5/4, y+5/4, -x+3/4'
'-z+3/4, -y+5/4, x+5/4'

loop_
_atom_site_label
_atom_site_type_symbol
_atom_site_fract_x
_atom_site_fract_y
_atom_site_fract_z
_atom_site_U_iso_or_equiv
_atom_site_adp_type
_atom_site_occupancy
_atom_site_symmetry_multiplicity
_atom_site_calc_flag
_atom_site_refinement_flags
_atom_site_disorder_assembly
_atom_site_disorder_group
Sr1 Sr 0.18047(4) 0.18047(4) 0.18047(4) 0.0253(2) Uani 0.75 3 d SP . .
Bi1 Bi 0.18047(4) 0.18047(4) 0.18047(4) 0.0253(2) Uani 0.25 3 d SP . .
P1 P 0.2500 0.1250 0.5000 0.0181(5) Uani 1 4 d S . .
O1 O 0.317(4) 0.0429(10) 0.605(2) 0.055(8) Uani 0.65(8) 1 d P . 1
O2 O 0.239(7) 0.0401(18) 0.622(2) 0.052(12) Uani 0.35(8) 1 d P . 2

loop_
_atom_site_aniso_label
_atom_site_aniso_U_11
_atom_site_aniso_U_22
_atom_site_aniso_U_33
_atom_site_aniso_U_23
_atom_site_aniso_U_13
_atom_site_aniso_U_12
Sr1 0.0253(2) 0.0253(2) 0.0253(2) 0.00536(15) 0.00536(15) 0.00536(15)
Bi1 0.0253(2) 0.0253(2) 0.0253(2) 0.00536(15) 0.00536(15) 0.00536(15)
P1 0.0192(7) 0.0157(10) 0.0192(7) 0.000 0.000 0.000
O1 0.082(17) 0.034(5) 0.048(8) 0.006(4) -0.045(10) 0.002(6)
O2 0.08(3) 0.035(9) 0.041(8) 0.011(7) -0.003(11) -0.006(11)

loop_
_atom_type_symbol
_atom_type_description
_atom_type_scat_dispersion_real
_atom_type_scat_dispersion_imag
_atom_type_scat_source
O O 0.0106 0.0060 'International Tables Vol C Tables 4.2.6.8 and 6.1.1.4'
P P 0.1023 0.0942 'International Tables Vol C Tables 4.2.6.8 and 6.1.1.4'
Sr Sr -1.5307 3.2498 'International Tables Vol C Tables 4.2.6.8 and 6.1.1.4'
Bi Bi -4.1077 10.2566 'International Tables Vol C Tables 4.2.6.8 and 6.1.1.4'

loop_
_geom_angle_atom_site_label_1
_geom_angle_atom_site_label_2
_geom_angle_atom_site_label_3
_geom_angle
_geom_angle_site_symmetry_1
_geom_angle_site_symmetry_3
_geom_angle_publ_flag
O1 Sr1 O1 73.1(16) 10_545 6_455 ?
O1 Sr1 O1 73.1(16) 10_545 2_554 ?
O1 Sr1 O1 73.1(16) 6_455 2_554 ?
O1 Sr1 O2 19.3(7) 10_545 10_545 ?
O1 Sr1 O2 92(2) 6_455 10_545 ?
O1 Sr1 O2 83.5(12) 2_554 10_545 ?
O1 Sr1 O2 83.5(12) 10_545 6_455 ?
O1 Sr1 O2 19.3(7) 6_455 6_455 ?
O1 Sr1 O2 92(2) 2_554 6_455 ?
O2 Sr1 O2 99.5(17) 10_545 6_455 ?
O1 Sr1 O2 92(2) 10_545 2_554 ?
O1 Sr1 O2 83.5(12) 6_455 2_554 ?
O1 Sr1 O2 19.3(7) 2_554 2_554 ?
O2 Sr1 O2 99.5(17) 10_545 2_554 ?
O2 Sr1 O2 99.5(17) 6_455 2_554 ?
O1 Sr1 O1 75.9(8) 10_545 35_455 ?
O1 Sr1 O1 80.1(2) 6_455 35_455 ?
O1 Sr1 O1 143.7(12) 2_554 35_455 ?
O2 Sr1 O1 73.0(6) 10_545 35_455 ?
O2 Sr1 O1 66.2(8) 6_455 35_455 ?
O2 Sr1 O1 161.7(15) 2_554 35_455 ?
O1 Sr1 O1 143.7(12) 10_545 31_554 ?
O1 Sr1 O1 75.9(8) 6_455 31_554 ?
O1 Sr1 O1 80.1(2) 2_554 31_554 ?
O2 Sr1 O1 161.7(15) 10_545 31_554 ?
O2 Sr1 O1 73.0(6) 6_455 31_554 ?
O2 Sr1 O1 66.2(8) 2_554 31_554 ?
O1 Sr1 O1 116.86(17) 35_455 31_554 ?
O1 Sr1 O1 80.1(2) 10_545 27_545 ?
O1 Sr1 O1 143.7(12) 6_455 27_545 ?
O1 Sr1 O1 75.9(8) 2_554 27_545 ?
O2 Sr1 O1 66.2(8) 10_545 27_545 ?
O2 Sr1 O1 161.7(15) 6_455 27_545 ?
O2 Sr1 O1 73.0(6) 2_554 27_545 ?
O1 Sr1 O1 116.86(17) 35_455 27_545 ?
O1 Sr1 O1 116.86(17) 31_554 27_545 ?
O1 Sr1 O2 73.9(6) 10_545 35_455 ?
O1 Sr1 O2 96.7(11) 6_455 35_455 ?
O1 Sr1 O2 147.1(13) 2_554 35_455 ?
O2 Sr1 O2 65.2(8) 10_545 35_455 ?
O2 Sr1 O2 84.1(5) 6_455 35_455 ?
O2 Sr1 O2 164.7(14) 2_554 35_455 ?
O1 Sr1 O2 18.1(7) 35_455 35_455 ?
O1 Sr1 O2 128.7(6) 31_554 35_455 ?
O1 Sr1 O2 99.0(8) 27_545 35_455 ?
O1 Sr1 O2 147.1(13) 10_545 31_554 ?
O1 Sr1 O2 73.9(6) 6_455 31_554 ?
O1 Sr1 O2 96.7(11) 2_554 31_554 ?
O2 Sr1 O2 164.7(14) 10_545 31_554 ?
O2 Sr1 O2 65.2(8) 6_455 31_554 ?
O2 Sr1 O2 84.1(5) 2_554 31_554 ?
O1 Sr1 O2 99.0(8) 35_455 31_554 ?
O1 Sr1 O2 18.1(7) 31_554 31_554 ?
O1 Sr1 O2 128.7(6) 27_545 31_554 ?
O2 Sr1 O2 110.7(10) 35_455 31_554 ?
O1 Sr1 O2 96.7(11) 10_545 27_545 ?
O1 Sr1 O2 147.1(13) 6_455 27_545 ?
O1 Sr1 O2 73.9(6) 2_554 27_545 ?
O2 Sr1 O2 84.1(5) 10_545 27_545 ?
O2 Sr1 O2 164.7(14) 6_455 27_545 ?
O2 Sr1 O2 65.2(8) 2_554 27_545 ?
O1 Sr1 O2 128.7(6) 35_455 27_545 ?
O1 Sr1 O2 99.0(8) 31_554 27_545 ?
O1 Sr1 O2 18.1(7) 27_545 27_545 ?
O2 Sr1 O2 110.7(10) 35_455 27_545 ?
O2 Sr1 O2 110.7(10) 31_554 27_545 ?
O2 P1 O2 108.9(8) 27_545 48_544 ?
O2 P1 O2 110.5(16) 27_545 . ?
O2 P1 O2 108.9(8) 48_544 . ?
O2 P1 O2 108.9(8) 27_545 22_455 ?
O2 P1 O2 110.5(16) 48_544 22_455 ?
O2 P1 O2 108.9(8) . 22_455 ?
O1 P1 O1 113.3(8) 27_545 . ?
O1 P1 O1 107.6(4) 27_545 48_544 ?
O1 P1 O1 107.6(4) . 48_544 ?
O1 P1 O1 107.6(4) 27_545 22_455 ?
O1 P1 O1 107.6(4) . 22_455 ?
O1 P1 O1 113.3(8) 48_544 22_455 ?

loop_
_geom_bond_atom_site_label_1
_geom_bond_atom_site_label_2
_geom_bond_distance
_geom_bond_site_symmetry_2
_geom_bond_publ_flag
Sr1 O1 2.405(14) 10_545 ?
Sr1 O1 2.405(14) 6_455 ?
Sr1 O1 2.405(14) 2_554 ?
Sr1 O2 2.47(3) 10_545 ?
Sr1 O2 2.47(3) 6_455 ?
Sr1 O2 2.47(3) 2_554 ?
Sr1 O1 2.599(18) 35_455 ?
Sr1 O1 2.599(18) 31_554 ?
Sr1 O1 2.599(18) 27_545 ?
Sr1 O2 2.61(4) 35_455 ?
Sr1 O2 2.61(4) 31_554 ?
Sr1 O2 2.61(4) 27_545 ?
P1 O2 1.520(19) 27_545 ?
P1 O2 1.520(19) 48_544 ?
P1 O2 1.520(19) . ?
P1 O2 1.520(19) 22_455 ?
P1 O1 1.524(8) 27_545 ?
P1 O1 1.524(8) . ?
P1 O1 1.524(8) 48_544 ?
P1 O1 1.524(8) 22_455 ?
P1 Sr1 3.3843(4) 15_455 ?
P1 Sr1 3.3843(4) 27_545 ?
P1 Sr1 3.3843(4) 38_544 ?
O1 Bi1 2.405(14) 2 ?
O1 Sr1 2.405(14) 2 ?
O1 Bi1 2.599(18) 27_545 ?
O1 Sr1 2.599(18) 27_545 ?
O1 Sr1 3.14(4) 38_544 ?
O2 Bi1 2.47(3) 2 ?
O2 Sr1 2.47(3) 2 ?
O2 Bi1 2.61(4) 27_545 ?
O2 Sr1 2.61(4) 27_545 ?
O2 Sr1 3.20(8) 15_455 ?
